data_4507193
loop_
_publ_author_name
'Bhattacharya, Suman'
'Saha, Binoy K.'

_publ_section_title
;
 Polymorphism through Desolvation of the Solvates of a van der Waals Host
;
_journal_issue 2
_journal_name_full 'Crystal Growth &amp; Design'
_journal_page_first 606
_journal_paper_doi 10.1021/cg301269d
_journal_volume 13
_journal_year 2013
_chemical_formula_moiety 'C33 H36 O3, C4 H8 O2'
_chemical_formula_sum 'C37 H44 O5'
_chemical_formula_weight 568.72
_chemical_name_common 1H-EAC
_chemical_name_systematic
;
2,4,6-Triethyl-1,3,5-trisphenoxymethylbenzene , ethyl acetate solvate
;
_space_group_crystal_system monoclinic
_space_group_IT_number 14
_space_group_name_Hall '-P 2yn'
_space_group_name_H-M_alt 'P 1 21/n 1'
_symmetry_space_group_name_Hall '-P 2yn'
_symmetry_space_group_name_H-M 'P 1 21/n 1'
_atom_sites_solution_hydrogens geom
_atom_sites_solution_primary direct
_atom_sites_solution_secondary difmap
_audit_creation_date 2012-07-19
_audit_creation_method
;
  Olex2 1.2
  (compiled 2012.05.04 svn.r2321, GUI svn.r4222)
;
_cell_angle_alpha 90.00
_cell_angle_beta 105.063(11)
_cell_angle_gamma 90.00
_cell_formula_units_Z 4
_cell_length_a 18.468(2)
_cell_length_b 9.124(10)
_cell_length_c 20.1596(18)
_cell_measurement_reflns_used 5828
_cell_measurement_temperature 298(2)
_cell_measurement_theta_max 29.1510
_cell_measurement_theta_min 2.8195
_cell_volume 3280(4)
_computing_cell_refinement
;
CrysAlisPro, Oxford Diffraction Ltd.,
Version 1.171.34.44 (release 25-10-2010 CrysAlis171 .NET)
(compiled Oct 25 2010,18:11:34)
;
_computing_data_collection
;
CrysAlisPro, Oxford Diffraction Ltd.,
Version 1.171.34.44 (release 25-10-2010 CrysAlis171 .NET)
(compiled Oct 25 2010,18:11:34)
;
_computing_data_reduction
;
CrysAlisPro, Oxford Diffraction Ltd.,
Version 1.171.34.44 (release 25-10-2010 CrysAlis171 .NET)
(compiled Oct 25 2010,18:11:34)
;
_computing_molecular_graphics
;
O. V. Dolomanov, L. J. Bourhis, R. J. Gildea, J. A. K. Howard and H. Puschmann,
OLEX2: a complete structure solution, refinement and analysis program.
J. Appl. Cryst. (2009). 42, 339-341.
;
_computing_publication_material
;
O. V. Dolomanov, L. J. Bourhis, R. J. Gildea, J. A. K. Howard and H. Puschmann,
OLEX2: a complete structure solution, refinement and analysis program.
J. Appl. Cryst. (2009). 42, 339-341.
;
_computing_structure_refinement
;
SHELXL, G.M. Sheldrick, Acta Cryst.
(2008). A64, 112-122
;
_computing_structure_solution
;
SHELXS, G.M. Sheldrick, Acta Cryst.
(2008). A64, 112-122
;
_diffrn_ambient_temperature 298(2)
_diffrn_detector_area_resol_mean 15.9821
_diffrn_measured_fraction_theta_full 0.996
_diffrn_measured_fraction_theta_max 0.996
_diffrn_measurement_details
;
  1 omega  -58.00  -32.00   1.0000   10.0000
omega____ theta____ kappa____ phi______ frames
    -      -17.6522  179.0000 -180.0000 26

  2 omega   45.00   94.00   1.0000   10.0000
omega____ theta____ kappa____ phi______ frames
    -       19.4491  179.0000  -30.0000 49

  3 omega   -6.00   90.00   1.0000   10.0000
omega____ theta____ kappa____ phi______ frames
    -       19.4491   77.0000   90.0000 96

  4 omega  -52.00   21.00   1.0000   10.0000
omega____ theta____ kappa____ phi______ frames
    -       19.4491  -37.0000  -30.0000 73

  5 omega   -6.00   39.00   1.0000   10.0000
omega____ theta____ kappa____ phi______ frames
    -       19.4491   37.0000  -30.0000 45
;
_diffrn_measurement_device_type 'Xcalibur, Eos'
_diffrn_measurement_method '\w scans'
_diffrn_orient_matrix_UB_11 -0.0347917000
_diffrn_orient_matrix_UB_12 0.0120684000
_diffrn_orient_matrix_UB_13 0.0078131000
_diffrn_orient_matrix_UB_21 0.0190882000
_diffrn_orient_matrix_UB_22 0.0285958000
_diffrn_orient_matrix_UB_23 0.0325297000
_diffrn_orient_matrix_UB_31 -0.0017801000
_diffrn_orient_matrix_UB_32 0.0711560000
_diffrn_orient_matrix_UB_33 -0.0143781000
_diffrn_radiation_monochromator graphite
_diffrn_radiation_type 'Mo K\a'
_diffrn_radiation_wavelength 0.7107
_diffrn_reflns_av_R_equivalents 0.0436
_diffrn_reflns_av_unetI/netI 0.0762
_diffrn_reflns_limit_h_max 19
_diffrn_reflns_limit_h_min -21
_diffrn_reflns_limit_k_max 9
_diffrn_reflns_limit_k_min -10
_diffrn_reflns_limit_l_max 23
_diffrn_reflns_limit_l_min -23
_diffrn_reflns_number 15606
_diffrn_reflns_theta_full 25.00
_diffrn_reflns_theta_max 25.00
_diffrn_reflns_theta_min 2.83
_diffrn_source 'Enhance (Mo) X-ray Source'
_exptl_absorpt_coefficient_mu 0.075
_exptl_absorpt_correction_T_max 0.981
_exptl_absorpt_correction_T_min 0.972
_exptl_absorpt_correction_type multi-scan
_exptl_absorpt_process_details
;
CrysAlisPro, Oxford Diffraction Ltd.,
Version 1.171.34.44 (release 25-10-2010 CrysAlis171 .NET)
(compiled Oct 25 2010,18:11:34)
Empirical absorption correction using spherical harmonics,
 implemented in SCALE3 ABSPACK scaling algorithm.
;
_exptl_crystal_colour colourless
_exptl_crystal_density_diffrn 1.152
_exptl_crystal_density_method 'not measured'
_exptl_crystal_description block
_exptl_crystal_F_000 1224
_exptl_crystal_size_max 0.38
_exptl_crystal_size_mid 0.34
_exptl_crystal_size_min 0.26
_refine_diff_density_max 0.176
_refine_diff_density_min -0.201
_refine_diff_density_rms 0.035
_refine_ls_extinction_coef 0.0084(9)
_refine_ls_extinction_expression Fc^*^=kFc[1+0.001xFc^2^\l^3^/sin(2\q)]^-1/4^
_refine_ls_extinction_method SHELXL
_refine_ls_goodness_of_fit_ref 1.039
_refine_ls_hydrogen_treatment constr
_refine_ls_matrix_type full
_refine_ls_number_parameters 395
_refine_ls_number_reflns 5770
_refine_ls_number_restraints 0
_refine_ls_restrained_S_all 1.039
_refine_ls_R_factor_all 0.1324
_refine_ls_R_factor_gt 0.0643
_refine_ls_shift/su_max 0.000
_refine_ls_shift/su_mean 0.000
_refine_ls_structure_factor_coef Fsqd
_refine_ls_weighting_details 'calc w=1/[\s^2^(Fo^2^)+(0.0594P)^2^+0.2722P] where P=(Fo^2^+2Fc^2^)/3'
_refine_ls_weighting_scheme calc
_refine_ls_wR_factor_gt 0.1395
_refine_ls_wR_factor_ref 0.1740
_reflns_number_gt 2991
_reflns_number_total 5770
_reflns_threshold_expression >2sigma(I)
_cod_data_source_file cg301269d_si_001.cif
_cod_data_source_block 1H-EAC
_cod_database_code 4507193

loop_
_space_group_symop_id
_space_group_symop_operation_xyz
1 'x, y, z'
2 '-x+1/2, y+1/2, -z+1/2'
3 '-x, -y, -z'
4 'x-1/2, -y-1/2, z-1/2'

loop_
_atom_site_label
_atom_site_type_symbol
_atom_site_fract_x
_atom_site_fract_y
_atom_site_fract_z
_atom_site_U_iso_or_equiv
_atom_site_adp_type
_atom_site_occupancy
_atom_site_symmetry_multiplicity
_atom_site_calc_flag
_atom_site_refinement_flags
_atom_site_disorder_assembly
_atom_site_disorder_group
C1 C 0.81983(14) 0.3847(3) 0.18927(12) 0.0448(7) Uani 1 1 d . . .
C4 C 0.69185(14) 0.4729(3) 0.08913(12) 0.0456(7) Uani 1 1 d . . .
C6 C 0.74893(15) 0.3505(3) 0.19734(12) 0.0446(7) Uani 1 1 d . . .
C28 C 0.52083(15) 0.1609(3) 0.12154(13) 0.0522(7) Uani 1 1 d . . .
C3 C 0.76330(16) 0.5078(3) 0.08228(12) 0.0477(7) Uani 1 1 d . . .
O2 O 0.77477(11) 0.4819(2) -0.03112(9) 0.0692(6) Uani 1 1 d . . .
C5 C 0.68524(14) 0.3977(3) 0.14757(12) 0.0451(7) Uani 1 1 d . . .
O1 O 0.90508(11) 0.1877(2) 0.21354(10) 0.0709(6) Uani 1 1 d . . .
O3 O 0.59088(10) 0.2152(2) 0.12612(10) 0.0641(6) Uani 1 1 d . . .
C2 C 0.82763(15) 0.4613(3) 0.13167(13) 0.0470(7) Uani 1 1 d . . .
C11 C 0.62255(16) 0.5176(3) 0.03417(13) 0.0619(8) Uani 1 1 d . . .
H11A H 0.5838 0.4445 0.0317 0.074 Uiso 1 1 calc R . .
H11B H 0.6345 0.5192 -0.0099 0.074 Uiso 1 1 calc R . .
C14 C 0.74096(16) 0.2683(3) 0.26030(13) 0.0574(8) Uani 1 1 d . . .
H14A H 0.7825 0.2003 0.2749 0.069 Uiso 1 1 calc R . .
H14B H 0.6949 0.2117 0.2486 0.069 Uiso 1 1 calc R . .
C13 C 0.60866(15) 0.3585(3) 0.15561(14) 0.0531(7) Uani 1 1 d . . .
H13A H 0.6090 0.3575 0.2038 0.064 Uiso 1 1 calc R . .
H13B H 0.5718 0.4294 0.1320 0.064 Uiso 1 1 calc R . .
C8 C 0.90455(15) 0.4935(3) 0.12256(14) 0.0617(8) Uani 1 1 d . . .
H8A H 0.9015 0.4985 0.0738 0.074 Uiso 1 1 calc R . .
H8B H 0.9379 0.4132 0.1418 0.074 Uiso 1 1 calc R . .
C16 C 0.97556(16) 0.1321(3) 0.23644(14) 0.0554(7) Uani 1 1 d . . .
C7 C 0.88899(15) 0.3275(3) 0.23964(14) 0.0576(8) Uani 1 1 d . . .
H7A H 0.9306 0.3944 0.2432 0.069 Uiso 1 1 calc R . .
H7B H 0.8802 0.3163 0.2847 0.069 Uiso 1 1 calc R . .
C29 C 0.50441(18) 0.0292(3) 0.08824(14) 0.0623(8) Uani 1 1 d . . .
H29 H 0.5406 -0.0184 0.0716 0.075 Uiso 1 1 calc R . .
C10 C 0.77139(17) 0.5897(3) 0.01978(13) 0.0585(8) Uani 1 1 d . . .
H10A H 0.7289 0.6543 0.0029 0.070 Uiso 1 1 calc R . .
H10B H 0.8168 0.6482 0.0309 0.070 Uiso 1 1 calc R . .
C32 C 0.39849(18) 0.1651(5) 0.13862(17) 0.0816(11) Uani 1 1 d . . .
H32 H 0.3626 0.2110 0.1563 0.098 Uiso 1 1 calc R . .
C22 C 0.79597(15) 0.5260(4) -0.08817(14) 0.0602(8) Uani 1 1 d . . .
C33 C 0.46753(16) 0.2295(4) 0.14715(14) 0.0628(8) Uani 1 1 d . . .
H33 H 0.4781 0.3186 0.1700 0.075 Uiso 1 1 calc R . .
C17 C 1.02750(17) 0.1771(3) 0.29549(15) 0.0662(8) Uani 1 1 d . . .
H17 H 1.0153 0.2495 0.3232 0.079 Uiso 1 1 calc R . .
C20 C 1.0647(2) -0.0374(4) 0.21449(18) 0.0746(9) Uani 1 1 d . . .
H20 H 1.0771 -0.1102 0.1871 0.090 Uiso 1 1 calc R . .
C21 C 0.99482(18) 0.0228(3) 0.19670(15) 0.0666(8) Uani 1 1 d . . .
H21 H 0.9598 -0.0098 0.1575 0.080 Uiso 1 1 calc R . .
C15 C 0.73974(18) 0.3712(3) 0.31926(13) 0.0750(10) Uani 1 1 d . . .
H15A H 0.6977 0.4365 0.3055 0.112 Uiso 1 1 calc R . .
H15B H 0.7853 0.4271 0.3312 0.112 Uiso 1 1 calc R . .
H15C H 0.7354 0.3151 0.3583 0.112 Uiso 1 1 calc R . .
C19 C 1.11678(19) 0.0080(4) 0.27215(19) 0.0780(10) Uani 1 1 d . . .
H19 H 1.1647 -0.0323 0.2836 0.094 Uiso 1 1 calc R . .
C18 C 1.09773(18) 0.1132(4) 0.31288(18) 0.0792(10) Uani 1 1 d . . .
H18 H 1.1326 0.1423 0.3529 0.095 Uiso 1 1 calc R . .
C30 C 0.4351(2) -0.0323(4) 0.07949(16) 0.0796(10) Uani 1 1 d . . .
H30 H 0.4242 -0.1208 0.0562 0.096 Uiso 1 1 calc R . .
C23 C 0.80583(18) 0.4143(4) -0.13113(16) 0.0805(10) Uani 1 1 d . . .
H23 H 0.7978 0.3175 -0.1203 0.097 Uiso 1 1 calc R . .
C31 C 0.3814(2) 0.0355(5) 0.10485(18) 0.0892(12) Uani 1 1 d . . .
H31 H 0.3343 -0.0065 0.0990 0.107 Uiso 1 1 calc R . .
C27 C 0.80607(18) 0.6686(4) -0.10441(16) 0.0830(11) Uani 1 1 d . . .
H27 H 0.7986 0.7441 -0.0759 0.100 Uiso 1 1 calc R . .
C9 C 0.93801(18) 0.6360(4) 0.15644(18) 0.0886(11) Uani 1 1 d . . .
H9A H 0.9072 0.7168 0.1355 0.133 Uiso 1 1 calc R . .
H9B H 0.9876 0.6482 0.1506 0.133 Uiso 1 1 calc R . .
H9C H 0.9403 0.6327 0.2046 0.133 Uiso 1 1 calc R . .
C12 C 0.59199(18) 0.6668(4) 0.04684(16) 0.0834(10) Uani 1 1 d . . .
H12A H 0.5484 0.6889 0.0103 0.125 Uiso 1 1 calc R . .
H12B H 0.6296 0.7402 0.0484 0.125 Uiso 1 1 calc R . .
H12C H 0.5786 0.6654 0.0898 0.125 Uiso 1 1 calc R . .
C25 C 0.8384(3) 0.5873(8) -0.2059(2) 0.1281(19) Uani 1 1 d . . .
H25 H 0.8531 0.6085 -0.2456 0.154 Uiso 1 1 calc R . .
C26 C 0.8278(3) 0.6994(6) -0.1642(2) 0.1200(16) Uani 1 1 d . . .
H26 H 0.8351 0.7959 -0.1758 0.144 Uiso 1 1 calc R . .
C24 C 0.8276(2) 0.4459(6) -0.1902(2) 0.1090(14) Uani 1 1 d . . .
H24 H 0.8349 0.3707 -0.2189 0.131 Uiso 1 1 calc R . .
O4 O 0.8821(2) 0.1807(4) 0.02288(16) 0.1216(10) Uani 1 1 d . A .
C34 C 0.7668(3) 0.1204(5) 0.04152(19) 0.1152(15) Uani 1 1 d . A .
H34A H 0.7818 0.1436 0.0896 0.173 Uiso 1 1 calc R . .
H34B H 0.7314 0.0411 0.0339 0.173 Uiso 1 1 calc R . .
H34C H 0.7439 0.2048 0.0161 0.173 Uiso 1 1 calc R . .
C36 C 0.9436(4) 0.1567(8) -0.0041(4) 0.205(3) Uani 1 1 d . . .
H36A H 0.9697 0.0695 0.0170 0.246 Uiso 1 1 calc R . .
H36B H 0.9254 0.1380 -0.0530 0.246 Uiso 1 1 calc R . .
C37 C 0.9929(4) 0.2684(8) 0.0052(4) 0.209(3) Uani 1 1 d . . .
H37A H 0.9690 0.3530 -0.0193 0.313 Uiso 1 1 calc R . .
H37B H 1.0349 0.2409 -0.0117 0.313 Uiso 1 1 calc R . .
H37C H 1.0098 0.2908 0.0533 0.313 Uiso 1 1 calc R . .
O5A O 0.8240(7) 0.0559(14) -0.0582(6) 0.168(7) Uani 0.327(10) 1 d P A 1
C35 C 0.8304(3) 0.0785(7) 0.0193(3) 0.1329(19) Uani 1 1 d . . .
O5B O 0.8468(4) -0.0479(6) 0.0196(4) 0.189(4) Uani 0.673(10) 1 d P A 2

loop_
_atom_site_aniso_label
_atom_site_aniso_U_11
_atom_site_aniso_U_22
_atom_site_aniso_U_33
_atom_site_aniso_U_23
_atom_site_aniso_U_13
_atom_site_aniso_U_12
C1 0.0445(16) 0.0451(17) 0.0412(14) -0.0028(12) 0.0048(12) 0.0043(13)
C4 0.0481(17) 0.0473(16) 0.0394(14) -0.0037(12) 0.0079(13) 0.0026(14)
C6 0.0521(18) 0.0409(16) 0.0415(14) -0.0018(12) 0.0134(13) 0.0023(14)
C28 0.0502(18) 0.061(2) 0.0425(15) 0.0020(13) 0.0073(14) -0.0066(16)
C3 0.0552(18) 0.0457(17) 0.0425(15) -0.0029(12) 0.0134(13) -0.0035(15)
O2 0.0992(17) 0.0659(14) 0.0490(11) 0.0005(10) 0.0310(11) -0.0085(12)
C5 0.0439(16) 0.0445(16) 0.0477(15) -0.0048(12) 0.0132(13) 0.0029(13)
O1 0.0476(13) 0.0610(14) 0.0877(15) -0.0135(11) -0.0121(11) 0.0086(11)
O3 0.0496(13) 0.0616(14) 0.0839(14) -0.0168(11) 0.0220(11) -0.0077(11)
C2 0.0488(17) 0.0453(17) 0.0473(15) -0.0095(12) 0.0131(14) -0.0067(14)
C11 0.0566(19) 0.075(2) 0.0489(16) 0.0012(15) 0.0046(14) 0.0010(17)
C14 0.0603(19) 0.0585(19) 0.0539(17) 0.0060(14) 0.0159(15) 0.0044(16)
C13 0.0503(18) 0.0524(18) 0.0561(16) -0.0087(14) 0.0130(14) -0.0018(15)
C8 0.0503(18) 0.072(2) 0.0636(18) -0.0019(15) 0.0157(15) -0.0055(17)
C16 0.0445(18) 0.0543(19) 0.0618(18) 0.0091(15) 0.0034(14) -0.0006(16)
C7 0.0525(18) 0.060(2) 0.0561(17) -0.0080(14) 0.0065(14) 0.0052(16)
C29 0.060(2) 0.060(2) 0.0619(18) 0.0007(15) 0.0065(15) -0.0033(18)
C10 0.069(2) 0.0593(19) 0.0487(16) 0.0020(14) 0.0180(15) -0.0002(16)
C32 0.056(2) 0.119(3) 0.070(2) -0.012(2) 0.0174(17) -0.019(2)
C22 0.0545(19) 0.083(2) 0.0429(16) 0.0120(16) 0.0126(14) 0.0056(18)
C33 0.0520(19) 0.080(2) 0.0560(18) -0.0102(15) 0.0144(15) -0.0099(18)
C17 0.050(2) 0.075(2) 0.0648(19) -0.0034(16) -0.0005(15) 0.0010(18)
C20 0.067(2) 0.069(2) 0.088(2) 0.0086(19) 0.021(2) 0.014(2)
C21 0.066(2) 0.059(2) 0.0670(19) 0.0001(16) 0.0038(16) 0.0065(18)
C15 0.098(3) 0.083(2) 0.0483(17) 0.0122(16) 0.0268(17) 0.009(2)
C19 0.052(2) 0.079(3) 0.099(3) 0.018(2) 0.013(2) 0.008(2)
C18 0.054(2) 0.088(3) 0.083(2) 0.003(2) -0.0043(18) -0.002(2)
C30 0.082(3) 0.075(2) 0.073(2) -0.0057(17) 0.004(2) -0.024(2)
C23 0.079(2) 0.103(3) 0.063(2) 0.002(2) 0.0250(18) 0.025(2)
C31 0.063(2) 0.120(3) 0.080(2) 0.001(2) 0.011(2) -0.033(2)
C27 0.092(3) 0.100(3) 0.059(2) 0.0122(19) 0.0236(19) -0.019(2)
C9 0.074(2) 0.093(3) 0.100(3) -0.022(2) 0.024(2) -0.036(2)
C12 0.079(2) 0.085(3) 0.078(2) 0.0096(19) 0.0048(18) 0.023(2)
C25 0.123(4) 0.192(6) 0.084(3) 0.018(4) 0.054(3) -0.014(4)
C26 0.142(4) 0.139(4) 0.088(3) 0.024(3) 0.045(3) -0.048(3)
C24 0.099(3) 0.162(5) 0.076(3) -0.005(3) 0.042(2) 0.026(3)
O4 0.136(3) 0.105(2) 0.133(2) -0.0015(19) 0.051(2) 0.008(2)
C34 0.147(4) 0.104(3) 0.084(3) -0.003(2) 0.011(3) -0.044(3)
C36 0.146(6) 0.194(8) 0.300(9) -0.021(7) 0.104(6) 0.078(5)
C37 0.199(7) 0.209(8) 0.270(8) -0.004(6) 0.154(7) -0.002(6)
O5A 0.195(12) 0.163(12) 0.139(12) -0.060(9) 0.033(8) -0.048(9)
C35 0.116(5) 0.096(5) 0.173(6) -0.063(4) 0.012(4) 0.005(4)
O5B 0.249(8) 0.079(4) 0.248(9) -0.046(4) 0.083(6) 0.020(4)

loop_
_atom_type_symbol
_atom_type_description
_atom_type_scat_dispersion_real
_atom_type_scat_dispersion_imag
_atom_type_scat_source
C C 0.0033 0.0016 'International Tables Vol C Tables 4.2.6.8 and 6.1.1.4'
H H 0.0000 0.0000 'International Tables Vol C Tables 4.2.6.8 and 6.1.1.4'
O O 0.0106 0.0060 'International Tables Vol C Tables 4.2.6.8 and 6.1.1.4'

loop_
_geom_angle_atom_site_label_1
_geom_angle_atom_site_label_2
_geom_angle_atom_site_label_3
_geom_angle
C6 C1 C7 120.1(2)
C2 C1 C6 120.8(2)
C2 C1 C7 118.9(2)
C3 C4 C11 120.4(2)
C5 C4 C3 119.1(2)
C5 C4 C11 120.5(2)
C1 C6 C5 119.1(2)
C1 C6 C14 120.4(2)
C5 C6 C14 120.4(2)
O3 C28 C29 115.8(3)
O3 C28 C33 124.6(3)
C29 C28 C33 119.6(3)
C4 C3 C2 120.5(2)
C4 C3 C10 119.8(2)
C2 C3 C10 119.6(2)
C22 O2 C10 118.4(2)
C4 C5 C6 120.9(2)
C4 C5 C13 119.8(2)
C6 C5 C13 119.1(2)
C16 O1 C7 118.4(2)
C28 O3 C13 117.9(2)
C1 C2 C3 119.4(2)
C1 C2 C8 120.2(2)
C3 C2 C8 120.4(2)
C4 C11 H11A 108.9
C4 C11 H11B 108.9
C4 C11 C12 113.5(2)
H11A C11 H11B 107.7
C12 C11 H11A 108.9
C12 C11 H11B 108.9
C6 C14 H14A 109.2
C6 C14 H14B 109.2
C6 C14 C15 111.9(2)
H14A C14 H14B 107.9
C15 C14 H14A 109.2
C15 C14 H14B 109.2
C5 C13 H13A 110.3
C5 C13 H13B 110.3
O3 C13 C5 106.9(2)
O3 C13 H13A 110.3
O3 C13 H13B 110.3
H13A C13 H13B 108.6
C2 C8 H8A 108.9
C2 C8 H8B 108.9
C2 C8 C9 113.4(2)
H8A C8 H8B 107.7
C9 C8 H8A 108.9
C9 C8 H8B 108.9
O1 C16 C17 124.7(3)
O1 C16 C21 116.1(3)
C21 C16 C17 119.2(3)
C1 C7 H7A 110.5
C1 C7 H7B 110.5
O1 C7 C1 106.3(2)
O1 C7 H7A 110.5
O1 C7 H7B 110.5
H7A C7 H7B 108.7
C28 C29 H29 119.9
C30 C29 C28 120.2(3)
C30 C29 H29 119.9
C3 C10 H10A 110.3
C3 C10 H10B 110.3
O2 C10 C3 106.9(2)
O2 C10 H10A 110.3
O2 C10 H10B 110.3
H10A C10 H10B 108.6
C33 C32 H32 119.3
C31 C32 H32 119.3
C31 C32 C33 121.4(3)
O2 C22 C23 115.0(3)
C27 C22 O2 124.6(3)
C27 C22 C23 120.3(3)
C28 C33 H33 120.3
C32 C33 C28 119.3(3)
C32 C33 H33 120.3
C16 C17 H17 120.4
C18 C17 C16 119.3(3)
C18 C17 H17 120.4
C21 C20 H20 119.6
C21 C20 C19 120.7(3)
C19 C20 H20 119.6
C16 C21 H21 119.8
C20 C21 C16 120.5(3)
C20 C21 H21 119.8
C14 C15 H15A 109.5
C14 C15 H15B 109.5
C14 C15 H15C 109.5
H15A C15 H15B 109.5
H15A C15 H15C 109.5
H15B C15 H15C 109.5
C20 C19 H19 120.3
C20 C19 C18 119.3(3)
C18 C19 H19 120.3
C17 C18 H18 119.5
C19 C18 C17 121.0(3)
C19 C18 H18 119.5
C29 C30 H30 119.7
C29 C30 C31 120.6(3)
C31 C30 H30 119.7
C22 C23 H23 120.0
C22 C23 C24 120.1(4)
C24 C23 H23 120.0
C32 C31 C30 118.8(3)
C32 C31 H31 120.6
C30 C31 H31 120.6
C22 C27 H27 120.4
C22 C27 C26 119.1(4)
C26 C27 H27 120.4
C8 C9 H9A 109.5
C8 C9 H9B 109.5
C8 C9 H9C 109.5
H9A C9 H9B 109.5
H9A C9 H9C 109.5
H9B C9 H9C 109.5
C11 C12 H12A 109.5
C11 C12 H12B 109.5
C11 C12 H12C 109.5
H12A C12 H12B 109.5
H12A C12 H12C 109.5
H12B C12 H12C 109.5
C26 C25 H25 119.5
C24 C25 H25 119.5
C24 C25 C26 121.0(4)
C27 C26 H26 120.0
C25 C26 C27 119.9(4)
C25 C26 H26 120.0
C23 C24 H24 120.2
C25 C24 C23 119.6(4)
C25 C24 H24 120.2
C35 O4 C36 121.1(5)
H34A C34 H34B 109.5
H34A C34 H34C 109.5
H34B C34 H34C 109.5
C35 C34 H34A 109.5
C35 C34 H34B 109.5
C35 C34 H34C 109.5
O4 C36 H36A 108.6
O4 C36 H36B 108.6
H36A C36 H36B 107.6
C37 C36 O4 114.5(6)
C37 C36 H36A 108.6
C37 C36 H36B 108.6
C36 C37 H37A 109.5
C36 C37 H37B 109.5
C36 C37 H37C 109.5
H37A C37 H37B 109.5
H37A C37 H37C 109.5
H37B C37 H37C 109.5
O4 C35 C34 116.1(4)
O4 C35 O5A 90.8(6)
C34 C35 O5A 120.3(6)
O5B C35 O4 120.1(6)
O5B C35 C34 119.4(7)
O5B C35 O5A 80.1(6)

loop_
_geom_bond_atom_site_label_1
_geom_bond_atom_site_label_2
_geom_bond_distance
C1 C6 1.396(3)
C1 C2 1.395(3)
C1 C7 1.503(3)
C4 C3 1.399(3)
C4 C5 1.396(3)
C4 C11 1.515(4)
C6 C5 1.401(3)
C6 C14 1.514(3)
C28 O3 1.366(3)
C28 C29 1.372(4)
C28 C33 1.375(4)
C3 C2 1.403(3)
C3 C10 1.505(3)
O2 C10 1.434(3)
O2 C22 1.368(3)
C5 C13 1.508(3)
O1 C16 1.361(3)
O1 C7 1.440(3)
O3 C13 1.438(3)
C2 C8 1.508(3)
C11 H11A 0.9700
C11 H11B 0.9700
C11 C12 1.520(4)
C14 H14A 0.9700
C14 H14B 0.9700
C14 C15 1.520(4)
C13 H13A 0.9700
C13 H13B 0.9700
C8 H8A 0.9700
C8 H8B 0.9700
C8 C9 1.523(4)
C16 C17 1.383(4)
C16 C21 1.382(4)
C7 H7A 0.9700
C7 H7B 0.9700
C29 H29 0.9300
C29 C30 1.366(4)
C10 H10A 0.9700
C10 H10B 0.9700
C32 H32 0.9300
C32 C33 1.374(4)
C32 C31 1.359(5)
C22 C23 1.380(4)
C22 C27 1.366(4)
C33 H33 0.9300
C17 H17 0.9300
C17 C18 1.381(4)
C20 H20 0.9300
C20 C21 1.363(4)
C20 C19 1.366(4)
C21 H21 0.9300
C15 H15A 0.9600
C15 H15B 0.9600
C15 H15C 0.9600
C19 H19 0.9300
C19 C18 1.368(4)
C18 H18 0.9300
C30 H30 0.9300
C30 C31 1.375(5)
C23 H23 0.9300
C23 C24 1.383(5)
C31 H31 0.9300
C27 H27 0.9300
C27 C26 1.395(4)
C9 H9A 0.9600
C9 H9B 0.9600
C9 H9C 0.9600
C12 H12A 0.9600
C12 H12B 0.9600
C12 H12C 0.9600
C25 H25 0.9300
C25 C26 1.369(6)
C25 C24 1.355(6)
C26 H26 0.9300
C24 H24 0.9300
O4 C36 1.399(6)
O4 C35 1.323(6)
C34 H34A 0.9600
C34 H34B 0.9600
C34 H34C 0.9600
C34 C35 1.414(6)
C36 H36A 0.9700
C36 H36B 0.9700
C36 C37 1.345(7)
C37 H37A 0.9600
C37 H37B 0.9600
C37 H37C 0.9600
O5A C35 1.549(12)
C35 O5B 1.192(6)

loop_
_geom_torsion_atom_site_label_1
_geom_torsion_atom_site_label_2
_geom_torsion_atom_site_label_3
_geom_torsion_atom_site_label_4
_geom_torsion
C1 C6 C5 C4 2.5(4)
C1 C6 C5 C13 178.9(2)
C1 C6 C14 C15 87.8(3)
C1 C2 C8 C9 -88.0(3)
C4 C3 C2 C1 -2.5(4)
C4 C3 C2 C8 177.3(2)
C4 C3 C10 O2 -89.1(3)
C4 C5 C13 O3 91.0(3)
C6 C1 C2 C3 1.7(4)
C6 C1 C2 C8 -178.1(2)
C6 C1 C7 O1 89.5(3)
C6 C5 C13 O3 -85.5(3)
C28 O3 C13 C5 -174.1(2)
C28 C29 C30 C31 -1.1(5)
C3 C4 C5 C6 -3.3(4)
C3 C4 C5 C13 -179.7(2)
C3 C4 C11 C12 -90.9(3)
C3 C2 C8 C9 92.2(3)
O2 C22 C23 C24 -179.7(3)
O2 C22 C27 C26 -180.0(3)
C5 C4 C3 C2 3.3(4)
C5 C4 C3 C10 -179.7(2)
C5 C4 C11 C12 88.5(3)
C5 C6 C14 C15 -90.1(3)
O1 C16 C17 C18 -179.2(3)
O1 C16 C21 C20 178.5(3)
O3 C28 C29 C30 -178.3(3)
O3 C28 C33 C32 179.1(3)
C2 C1 C6 C5 -1.7(4)
C2 C1 C6 C14 -179.5(2)
C2 C1 C7 O1 -85.1(3)
C2 C3 C10 O2 88.0(3)
C11 C4 C3 C2 -177.3(2)
C11 C4 C3 C10 -0.3(4)
C11 C4 C5 C6 177.3(2)
C11 C4 C5 C13 0.9(4)
C14 C6 C5 C4 -179.7(2)
C14 C6 C5 C13 -3.2(4)
C16 O1 C7 C1 160.3(2)
C16 C17 C18 C19 0.8(5)
C7 C1 C6 C5 -176.2(2)
C7 C1 C6 C14 5.9(4)
C7 C1 C2 C3 176.3(2)
C7 C1 C2 C8 -3.5(4)
C7 O1 C16 C17 18.4(4)
C7 O1 C16 C21 -161.8(2)
C29 C28 O3 C13 175.1(2)
C29 C28 C33 C32 -0.3(4)
C29 C30 C31 C32 0.2(5)
C10 C3 C2 C1 -179.6(2)
C10 C3 C2 C8 0.3(4)
C10 O2 C22 C23 173.3(2)
C10 O2 C22 C27 -7.9(4)
C22 O2 C10 C3 -168.1(2)
C22 C23 C24 C25 -0.7(6)
C22 C27 C26 C25 0.3(6)
C33 C28 O3 C13 -4.4(4)
C33 C28 C29 C30 1.2(4)
C33 C32 C31 C30 0.7(5)
C17 C16 C21 C20 -1.6(4)
C20 C19 C18 C17 -1.9(5)
C21 C16 C17 C18 0.9(4)
C21 C20 C19 C18 1.1(5)
C19 C20 C21 C16 0.6(5)
C23 C22 C27 C26 -1.2(5)
C31 C32 C33 C28 -0.6(5)
C27 C22 C23 C24 1.4(5)
C26 C25 C24 C23 -0.2(7)
C24 C25 C26 C27 0.4(8)
C36 O4 C35 C34 -173.4(6)
C36 O4 C35 O5A -48.8(8)
C36 O4 C35 O5B 30.2(10)
C35 O4 C36 C37 -178.0(7)
